data_2007926
loop_
_publ_author_name
'Zukerman-Schpector, J.'
'Stefani, H\'elio A.'
'Silva, Diogo de O.'
'Braga, Antonio L.'
'Dornelles, Luciano'
'Silveira, Claudio da C.'
'Caracelli, I.'

_publ_section_title Dibromo[(<i>Z</i>)-2-bromo-2-(hydroxymethyl)vinyl](<i>n</i>-butyl)tellurium(IV)
_journal_issue 12
_journal_name_full 'Acta Crystallographica Section C'
_journal_page_first 2007
_journal_page_last 2009
_journal_paper_doi 10.1107/S0108270198009573
_journal_volume 54
_journal_year 1998
_chemical_formula_iupac '[TeBr2 (C3 H4 BrO)(C4 H9 )]'
_chemical_formula_moiety 'C7 H13 Br3 O1 Te1'
_chemical_formula_sum 'C7 H13 Br3 O Te'
_chemical_formula_weight 480.491
_space_group_IT_number 2
_symmetry_cell_setting triclinic
_symmetry_space_group_name_Hall '-P 1'
_symmetry_space_group_name_H-M 'P -1'
_cell_angle_alpha 90.360(9)
_cell_angle_beta 105.946(6)
_cell_angle_gamma 95.091(7)
_cell_formula_units_Z 2
_cell_length_a 7.9543(5)
_cell_length_b 8.9620(10)
_cell_length_c 9.4344(9)
_cell_measurement_reflns_used 25
_cell_measurement_temperature 293
_cell_measurement_theta_max 18.11
_cell_measurement_theta_min 9.67
_cell_volume 643.78(10)
_computing_cell_refinement 'CAD4 Software'
_computing_data_collection 'CAD4 Software (Enraf-Nonius, 1989)'
_computing_data_reduction 'MolEN (Fair, 1990)'
_computing_molecular_graphics 'ZORTEP (Zsolnai, 1995)'
_computing_publication_material SHELXL-97
_computing_structure_refinement 'SHELXL-97 (Sheldrick, 1997)'
_computing_structure_solution 'SHELXS-86 (Sheldrick, 1985)'
_diffrn_measurement_device_type 'Enraf-Nonius CAD4'
_diffrn_measurement_method \w/2\q
_diffrn_radiation_monochromator graphite
_diffrn_radiation_source 'fine-focus sealed tube'
_diffrn_radiation_type MoK\a
_diffrn_radiation_wavelength 0.71073
_diffrn_reflns_av_R_equivalents 0.0143
_diffrn_reflns_limit_h_max 9
_diffrn_reflns_limit_h_min -9
_diffrn_reflns_limit_k_max 10
_diffrn_reflns_limit_k_min 0
_diffrn_reflns_limit_l_max 11
_diffrn_reflns_limit_l_min -11
_diffrn_reflns_number 2552
_diffrn_reflns_theta_max 25.46
_diffrn_standards_decay_% 0.5
_diffrn_standards_interval_time 30
_diffrn_standards_number 3
_exptl_absorpt_coefficient_mu 11.582
_exptl_absorpt_correction_T_max 0.176
_exptl_absorpt_correction_T_min 0.094
_exptl_absorpt_correction_type 'psi-scan (North, Phillips & Mathews, 1968)'
_exptl_crystal_colour yellow
_exptl_crystal_density_diffrn 2.4786
_exptl_crystal_density_meas ?
_exptl_crystal_description irregular
_exptl_crystal_F_000 440.0
_exptl_crystal_size_max 0.25
_exptl_crystal_size_mid 0.20
_exptl_crystal_size_min 0.15
_refine_diff_density_max 0.776
_refine_diff_density_min -0.764
_refine_ls_extinction_coef 0.0085(7)
_refine_ls_extinction_method SHELXL
_refine_ls_goodness_of_fit_all 1.051
_refine_ls_goodness_of_fit_ref 1.085
_refine_ls_hydrogen_treatment constr
_refine_ls_matrix_type full
_refine_ls_number_parameters 112
_refine_ls_number_reflns 2388
_refine_ls_number_restraints 0
_refine_ls_restrained_S_all 1.051
_refine_ls_restrained_S_obs 1.085
_refine_ls_R_factor_all 0.0637
_refine_ls_R_factor_gt 0.0325
_refine_ls_shift/su_max 0.000
_refine_ls_structure_factor_coef Fsqd
_refine_ls_weighting_details 'w = 1/[\s^2^(Fo^2^)+(0.0414P)^2^+1.5688P] where P=(Fo^2^+2Fc^2^)/3'
_refine_ls_weighting_scheme calc
_refine_ls_wR_factor_all 0.0890
_refine_ls_wR_factor_ref 0.0783
_reflns_number_gt 1765
_reflns_number_total 2388
_reflns_threshold_expression F^2^>2\sF^2^
_cod_data_source_file fg1481.cif
_cod_data_source_block 1
_cod_depositor_comments
;
The following automatic conversions were performed:

'_exptl_crystal_density_meas' value 'not measured' was changed to '?'
- the value is perceived as not measured.

Automatic conversion script
Id: cif_fix_values 3008 2015-01-20 13:52:24Z robertas 

The following automatic conversions were performed:

'_refine_ls_weighting_scheme' value 'calc w =
1/[\s^2^(Fo^2^)+(0.0414P)^2^+1.5688P] where P=(Fo^2^+2Fc^2^)/3' was
changed to 'calc'. New tag '_refine_ls_weighting_details' was
created. The value of the new tag was set to 'w =
1/[\s^2^(Fo^2^)+(0.0414P)^2^+1.5688P] where P=(Fo^2^+2Fc^2^)/3'.

Automatic conversion script
Id: cif_fix_values 3143 2015-03-26 13:38:13Z robertas 
;
_cod_original_cell_volume 643.80(10)
_cod_database_code 2007926

loop_
_symmetry_equiv_pos_as_xyz
'x, y, z'
'-x, -y, -z'

loop_
_atom_site_label
_atom_site_fract_x
_atom_site_fract_y
_atom_site_fract_z
_atom_site_U_iso_or_equiv
_atom_site_adp_type
_atom_site_calc_flag
_atom_site_refinement_flags
_atom_site_occupancy
_atom_site_disorder_group
_atom_site_type_symbol
Te1 0.29866(5) 0.25062(5) 0.68094(4) 0.03249(16) Uani d . 1 . Te
Br1 0.29504(11) 0.55368(9) 0.65616(9) 0.0523(2) Uani d . 1 . Br
Br2 0.30454(11) -0.04013(9) 0.68886(11) 0.0632(3) Uani d . 1 . Br
Br3 0.67101(11) 0.36882(13) 0.96621(9) 0.0690(3) Uani d . 1 . Br
O1 0.9099(7) 0.2659(7) 0.6499(6) 0.0598(15) Uani d . 1 . O
H1O1 0.8765 0.3202 0.5801 0.072 Uiso calc R 1 . H
C1 0.5585(8) 0.2684(8) 0.6693(7) 0.0352(15) Uani d . 1 . C
H1 0.5788 0.2430 0.5801 0.042 Uiso calc R 1 . H
C2 0.6943(8) 0.3130(8) 0.7796(7) 0.0373(15) Uani d . 1 . C
C3 0.8859(8) 0.3312(10) 0.7776(8) 0.0479(19) Uani d . 1 . C
H3A 0.9260 0.4370 0.7832 0.058 Uiso calc R 1 . H
H3B 0.9567 0.2850 0.8636 0.058 Uiso calc R 1 . H
C4 0.1642(10) 0.2275(11) 0.4515(8) 0.062(2) Uani d . 1 . C
H4A 0.0661 0.1518 0.4403 0.075 Uiso calc R 1 . H
H4B 0.1151 0.3214 0.4217 0.075 Uiso calc R 1 . H
C5 0.2586(12) 0.1890(14) 0.3477(9) 0.081(3) Uani d . 1 . C
H5A 0.3097 0.0957 0.3767 0.097 Uiso calc R 1 . H
H5B 0.3546 0.2660 0.3549 0.097 Uiso calc R 1 . H
C6 0.1516(13) 0.1718(13) 0.1893(9) 0.080(3) Uani d . 1 . C
H6A 0.0509 0.1004 0.1842 0.096 Uiso calc R 1 . H
H6B 0.1070 0.2674 0.1594 0.096 Uiso calc R 1 . H
C7 0.2359(16) 0.1245(18) 0.0839(12) 0.119(5) Uani d . 1 . C
H7A 0.3226 0.2022 0.0739 0.178 Uiso calc R 1 . H
H7B 0.1502 0.1041 -0.0096 0.178 Uiso calc R 1 . H
H7C 0.2916 0.0353 0.1165 0.178 Uiso calc R 1 . H

loop_
_atom_site_aniso_label
_atom_site_aniso_U_11
_atom_site_aniso_U_22
_atom_site_aniso_U_33
_atom_site_aniso_U_12
_atom_site_aniso_U_13
_atom_site_aniso_U_23
Te1 0.0239(2) 0.0419(3) 0.0327(2) 0.0033(2) 0.0095(2) -0.0017(2)
Br1 0.0593(5) 0.0455(5) 0.0512(5) 0.0100(4) 0.0124(4) 0.0059(4)
Br2 0.0542(5) 0.0414(5) 0.0932(7) 0.0021(4) 0.0199(5) -0.0021(4)
Br3 0.0492(5) 0.1178(9) 0.0377(4) 0.0106(5) 0.0081(4) -0.0206(5)
O1 0.033(3) 0.101(5) 0.048(3) 0.016(3) 0.013(2) 0.004(3)
C1 0.027(3) 0.053(4) 0.027(3) 0.007(3) 0.010(3) -0.001(3)
C2 0.030(3) 0.048(4) 0.035(3) 0.008(3) 0.009(3) -0.001(3)
C3 0.026(3) 0.072(5) 0.043(4) 0.012(3) 0.004(3) -0.002(4)
C4 0.039(4) 0.097(7) 0.044(4) 0.013(4) -0.003(3) -0.017(4)
C5 0.055(5) 0.154(11) 0.036(4) 0.034(6) 0.010(4) 0.000(5)
C6 0.067(6) 0.125(9) 0.042(5) 0.019(6) 0.002(4) -0.019(5)
C7 0.091(8) 0.212(16) 0.057(6) 0.052(9) 0.017(6) 0.006(8)

loop_
_atom_type_symbol
_atom_type_description
_atom_type_scat_dispersion_real
_atom_type_scat_dispersion_imag
_atom_type_scat_source
C C 0.0033 0.0016 'International Tables Vol C Tables 4.2.6.8 and 6.1.1.4'
O O 0.0106 0.0060 'International Tables Vol C Tables 4.2.6.8 and 6.1.1.4'
Te Te -0.5308 1.6751 'International Tables Vol C Tables 4.2.6.8 and 6.1.1.4'
Br Br -0.2901 2.4595 'International Tables Vol C Tables 4.2.6.8 and 6.1.1.4'
H H 0.0000 0.0000 'International Tables Vol C Tables 4.2.6.8 and 6.1.1.4'

loop_
_geom_angle_atom_site_label_1
_geom_angle_atom_site_label_2
_geom_angle_atom_site_label_3
_geom_angle_site_symmetry_3
_geom_angle
_geom_angle_publ_flag
C1 Te1 C4 . 99.7(3) yes
C1 Te1 Br2 . 88.87(19) yes
C4 Te1 Br2 . 89.0(3) yes
C1 Te1 Br1 . 89.65(19) yes
C4 Te1 Br1 . 88.2(3) yes
Br2 Te1 Br1 . 176.59(3) yes
C2 C1 Te1 . 124.1(5) yes
C1 C2 C3 . 126.7(6) no
C1 C2 Br3 . 122.1(5) no
C3 C2 Br3 . 111.2(5) no
O1 C3 C2 . 112.0(6) no
C5 C4 Te1 . 119.6(6) no
C4 C5 C6 . 115.5(7) no
C7 C6 C5 . 117.7(9) no
Br1 Te1 O1 1_455 82.50(10) yes
Br2 Te1 O1 1_455 98.50(10) yes
C4 Te1 O1 1_455 72.6(2) yes

loop_
_geom_bond_atom_site_label_1
_geom_bond_atom_site_label_2
_geom_bond_distance
_geom_bond_publ_flag
Te1 C1 2.092(6) yes
Te1 C4 2.134(7) yes
Te1 Br2 2.6115(10) yes
Te1 Br1 2.7295(10) yes
Br3 C2 1.889(6) yes
O1 C3 1.403(8) yes
C1 C2 1.308(9) yes
C2 C3 1.523(9) yes
C4 C5 1.445(10) yes
C5 C6 1.502(11) yes
C6 C7 1.425(13) yes

loop_
_cod_related_entry_id
_cod_related_entry_database
_cod_related_entry_code
1 ChemSpider 21185699
